data_4025827
loop_
_publ_author_name
'Stephen G. Davies'
'Ai M. Fletcher'
'Wataru Kurosawa'
'James A. Lee'
'Giovanna Poce'
'Paul M. Roberts'
'James E. Thomson'
'David M. Williamson'

_publ_contact_author_address
;Department of Chemistry
Chemistry Research Laboratory
University of Oxford
Mansfield Road
Oxford
OX1 3TA, U.K.
;
_publ_contact_author_email steve.davies@chem.ox.ac.uk
_publ_contact_author_fax '+44 1865 275633'
_publ_contact_author_name 'Stephen G. Davies'
_publ_contact_author_phone '+44 1865 275695'
_publ_section_title
;
 One-Pot Conversions of Olefins to Cyclic Carbonates and Secondary Allylic
 and Homoallylic Amines to Cyclic Carbamates
;
_journal_name_full 'Journal of Organic Chemistry'
_journal_page_first 7745
_journal_page_last 7756
_journal_paper_doi 10.1021/jo101614f
_journal_volume 75
_journal_year 2010
_chemical_formula_moiety 'C25 H29 N1 O2'
_chemical_formula_sum 'C25 H29 N O2'
_chemical_formula_weight 375.51
_space_group_IT_number 14
_symmetry_cell_setting monoclinic
_symmetry_Int_Tables_number 14
_symmetry_space_group_name_Hall '-P 2ybc'
_symmetry_space_group_name_H-M 'P 1 21/c 1'
_atom_sites_solution_hydrogens geom
_atom_sites_solution_primary direct
_audit_creation_date 07-10-02
_audit_creation_method CRYSTALS_ver_12.82
_cell_angle_alpha 90
_cell_angle_beta 97.0646(6)
_cell_angle_gamma 90
_cell_formula_units_Z 4
_cell_length_a 10.14550(10)
_cell_length_b 8.47320(10)
_cell_length_c 24.9311(4)
_cell_measurement_reflns_used 5032
_cell_measurement_temperature 190
_cell_measurement_theta_max 27
_cell_measurement_theta_min 5
_cell_volume 2126.93(5)
_computing_cell_refinement 'DENZO/SCALEPACK (Otwinowski & Minor, 1997)'
_computing_data_collection 'COLLECT. Nonius (1997-2001).'
_computing_data_reduction 'DENZO/SCALEPACK (Otwinowski & Minor, 1997)'
_computing_molecular_graphics 'CAMERON (Watkin et al., 1996)'
_computing_publication_material 'CRYSTALS (Betteridge et al., 2003)'
_computing_structure_refinement 'CRYSTALS (Betteridge et al., 2003)'
_computing_structure_solution 'SIR92 (Altomare et al., 1994)'
_diffrn_ambient_temperature 190
_diffrn_measured_fraction_theta_full 0.992
_diffrn_measured_fraction_theta_max 0.992
_diffrn_measurement_device_type 'Nonius Kappa CCD'
_diffrn_measurement_method \w
_diffrn_radiation_monochromator graphite
_diffrn_radiation_type 'Mo K\a'
_diffrn_radiation_wavelength 0.71073
_diffrn_reflns_av_R_equivalents 0.014
_diffrn_reflns_limit_h_max 13
_diffrn_reflns_limit_h_min -13
_diffrn_reflns_limit_k_max 11
_diffrn_reflns_limit_k_min -9
_diffrn_reflns_limit_l_max 32
_diffrn_reflns_limit_l_min -32
_diffrn_reflns_number 8871
_diffrn_reflns_theta_full 26.375
_diffrn_reflns_theta_max 27.474
_diffrn_reflns_theta_min 5.107
_diffrn_standards_number 0
_exptl_absorpt_coefficient_mu 0.073
_exptl_absorpt_correction_T_max 0.99
_exptl_absorpt_correction_T_min 0.99
_exptl_absorpt_correction_type multi-scan
_exptl_absorpt_process_details 'DENZO/SCALEPACK (Otwinowski & Minor, 1997)'
_exptl_crystal_colour colourless
_exptl_crystal_density_diffrn 1.173
_exptl_crystal_description block
_exptl_crystal_F_000 808
_exptl_crystal_size_max 0.20
_exptl_crystal_size_mid 0.20
_exptl_crystal_size_min 0.20
_refine_diff_density_max 0.20
_refine_diff_density_min -0.17
_refine_ls_extinction_method None
_refine_ls_goodness_of_fit_ref 1.1232
_refine_ls_hydrogen_treatment constr
_refine_ls_matrix_type full
_refine_ls_number_parameters 253
_refine_ls_number_reflns 2564
_refine_ls_number_restraints 0
_refine_ls_R_factor_all 0.0865
_refine_ls_R_factor_gt 0.0404
_refine_ls_shift/su_max 0.000460
_refine_ls_structure_factor_coef F
_refine_ls_weighting_details
;
 Method, part 1, Chebychev polynomial, (Watkin, 1994, Prince, 1982) 
 [weight] = 1.0/[A~0~*T~0~(x)+A~1~*T~1~(x) ... +A~n-1~]*T~n-1~(x)] 
 where A~i~ are the Chebychev coefficients listed below and x= Fcalc/Fmax 
 Method = Robust Weighting (Prince, 1982) 
 W = [weight] * [1-(deltaF/6*sigmaF)^2^]^2^ 
 A~i~ are: 
 0.399 0.222 0.141 
;
_refine_ls_weighting_scheme calc
_refine_ls_wR_factor_all 0.0947
_refine_ls_wR_factor_gt 0.0462
_refine_ls_wR_factor_ref 0.0462
_reflns_limit_h_max 13
_reflns_limit_h_min -13
_reflns_limit_k_max 10
_reflns_limit_k_min 0
_reflns_limit_l_max 32
_reflns_limit_l_min 0
_reflns_number_gt 2564
_reflns_number_total 4820
_reflns_threshold_expression I>3.00u(I)
_oxford_diffrn_Wilson_B_factor 0.00
_oxford_diffrn_Wilson_scale 0.00
_oxford_refine_ls_scale 0.4845(9)
_oxford_structure_analysis_title '10021316 SGD186'
_cod_data_source_file jo101614f_si_005.cif
_cod_data_source_block CRYSTALS_cif
_cod_original_sg_symbol_H-M 'P 21/c'
_cod_original_formula_sum 'C25 H29 N1 O2'
_cod_database_code 4025827

loop_
_symmetry_equiv_pos_as_xyz
x,y,z
-x,-y,-z
-x,y+1/2,-z+1/2
x,-y+1/2,z+1/2

loop_
_atom_site_label
_atom_site_type_symbol
_atom_site_fract_x
_atom_site_fract_y
_atom_site_fract_z
_atom_site_U_iso_or_equiv
_atom_site_occupancy
_atom_site_adp_type
_atom_site_refinement_flags_posn
_atom_site_refinement_flags_adp
_atom_site_refinement_flags_occupancy
_atom_site_disorder_assembly
_atom_site_disorder_group
_atom_site_attached_hydrogens
C1 C 0.79059(16) 0.3334(2) 0.62133(6) 0.0343 1.0000 Uani . . . . . .
N2 N 0.76429(13) 0.28624(18) 0.56329(5) 0.0352 1.0000 Uani . . . . . .
C3 C 0.62422(16) 0.3020(2) 0.53999(7) 0.0418 1.0000 Uani . . . . . .
C4 C 0.60523(16) 0.2876(2) 0.47896(7) 0.0375 1.0000 Uani . . . . . .
C5 C 0.50475(17) 0.1924(2) 0.45394(7) 0.0428 1.0000 Uani . . . . . .
C6 C 0.48360(19) 0.1787(3) 0.39814(8) 0.0492 1.0000 Uani . . . . . .
C7 C 0.5628(2) 0.2593(3) 0.36671(8) 0.0505 1.0000 Uani . . . . . .
C8 C 0.6624(2) 0.3556(3) 0.39093(8) 0.0543 1.0000 Uani . . . . . .
C9 C 0.68320(19) 0.3698(3) 0.44673(8) 0.0487 1.0000 Uani . . . . . .
C10 C 0.81818(17) 0.1283(2) 0.55390(7) 0.0384 1.0000 Uani . . . . . .
C11 C 0.96845(16) 0.1295(2) 0.56137(6) 0.0340 1.0000 Uani . . . . . .
C12 C 1.04136(18) 0.0524(2) 0.60421(7) 0.0427 1.0000 Uani . . . . . .
C13 C 1.17910(19) 0.0556(2) 0.61076(8) 0.0494 1.0000 Uani . . . . . .
C14 C 1.24513(19) 0.1349(3) 0.57421(8) 0.0492 1.0000 Uani . . . . . .
C15 C 1.17395(19) 0.2118(2) 0.53105(8) 0.0464 1.0000 Uani . . . . . .
C16 C 1.03710(18) 0.2091(2) 0.52478(7) 0.0404 1.0000 Uani . . . . . .
C17 C 0.79731(19) 0.5146(2) 0.62409(7) 0.0437 1.0000 Uani . . . . . .
C18 C 0.87787(19) 0.5838(2) 0.67502(8) 0.0459 1.0000 Uani . . . . . .
O19 O 0.8900(2) 0.74969(19) 0.66476(7) 0.0843 1.0000 Uani . . . . . .
C20 C 0.8035(3) 0.5768(3) 0.72359(9) 0.0775 1.0000 Uani . . . . . .
C21 C 1.0143(2) 0.5121(4) 0.68589(12) 0.0851 1.0000 Uani . . . . . .
O22 O 0.86099(18) 0.56850(18) 0.57947(6) 0.0714 1.0000 Uani . . . . . .
C23 C 0.70021(16) 0.2561(2) 0.65777(7) 0.0344 1.0000 Uani . . . . . .
C24 C 0.56989(17) 0.3053(2) 0.66079(7) 0.0409 1.0000 Uani . . . . . .
C25 C 0.48950(18) 0.2242(3) 0.69274(7) 0.0465 1.0000 Uani . . . . . .
C26 C 0.5375(2) 0.0943(3) 0.72234(8) 0.0500 1.0000 Uani . . . . . .
C27 C 0.6662(2) 0.0459(2) 0.72016(8) 0.0487 1.0000 Uani . . . . . .
C28 C 0.74613(18) 0.1253(2) 0.68818(7) 0.0409 1.0000 Uani . . . . . .
H11 H 0.8860 0.2966 0.6334 0.0445 1.0000 Uiso R . . . . .
H31 H 0.5956 0.4110 0.5505 0.0545 1.0000 Uiso R . . . . .
H32 H 0.5704 0.2168 0.5560 0.0539 1.0000 Uiso R . . . . .
H51 H 0.4494 0.1342 0.4770 0.0528 1.0000 Uiso R . . . . .
H61 H 0.4118 0.1107 0.3812 0.0609 1.0000 Uiso R . . . . .
H71 H 0.5492 0.2498 0.3275 0.0630 1.0000 Uiso R . . . . .
H81 H 0.7168 0.4134 0.3686 0.0682 1.0000 Uiso R . . . . .
H91 H 0.7526 0.4375 0.4638 0.0621 1.0000 Uiso R . . . . .
H101 H 0.7841 0.0508 0.5795 0.0489 1.0000 Uiso R . . . . .
H102 H 0.7851 0.0975 0.5153 0.0485 1.0000 Uiso R . . . . .
H121 H 0.9935 -0.0035 0.6294 0.0548 1.0000 Uiso R . . . . .
H131 H 1.2297 0.0013 0.6414 0.0621 1.0000 Uiso R . . . . .
H141 H 1.3419 0.1369 0.5791 0.0605 1.0000 Uiso R . . . . .
H151 H 1.2193 0.2677 0.5046 0.0603 1.0000 Uiso R . . . . .
H161 H 0.9872 0.2626 0.4942 0.0508 1.0000 Uiso R . . . . .
H171 H 0.7031 0.5582 0.6214 0.0576 1.0000 Uiso R . . . . .
H201 H 0.8538 0.6399 0.7523 0.1209 1.0000 Uiso R . . . . .
H202 H 0.8009 0.4648 0.7342 0.1215 1.0000 Uiso R . . . . .
H203 H 0.7127 0.6196 0.7129 0.1220 1.0000 Uiso R . . . . .
H211 H 1.0677 0.5856 0.7102 0.1279 1.0000 Uiso R . . . . .
H212 H 1.0036 0.4113 0.7032 0.1286 1.0000 Uiso R . . . . .
H213 H 1.0496 0.5015 0.6512 0.1285 1.0000 Uiso R . . . . .
H241 H 0.5355 0.3990 0.6398 0.0538 1.0000 Uiso R . . . . .
H251 H 0.3971 0.2589 0.6942 0.0599 1.0000 Uiso R . . . . .
H261 H 0.4809 0.0375 0.7445 0.0627 1.0000 Uiso R . . . . .
H271 H 0.7011 -0.0446 0.7417 0.0596 1.0000 Uiso R . . . . .
H281 H 0.8363 0.0894 0.6869 0.0525 1.0000 Uiso R . . . . .
H221 H 0.8613 0.4894 0.5578 0.1139 1.0000 Uiso R . . . . .
H191 H 0.9187 0.7552 0.6334 0.1321 1.0000 Uiso R . . . . .

loop_
_atom_site_aniso_label
_atom_site_aniso_U_11
_atom_site_aniso_U_22
_atom_site_aniso_U_33
_atom_site_aniso_U_23
_atom_site_aniso_U_13
_atom_site_aniso_U_12
C1 0.0333(9) 0.0375(9) 0.0312(8) -0.0022(7) 0.0004(7) -0.0029(7)
N2 0.0305(7) 0.0417(8) 0.0322(7) -0.0031(6) -0.0017(6) 0.0003(6)
C3 0.0318(9) 0.0557(12) 0.0368(9) -0.0054(9) -0.0006(7) 0.0002(8)
C4 0.0304(8) 0.0446(10) 0.0366(9) 0.0004(8) 0.0002(7) 0.0056(8)
C5 0.0355(9) 0.0515(11) 0.0402(10) 0.0003(9) 0.0004(7) 0.0011(9)
C6 0.0448(11) 0.0578(12) 0.0418(10) -0.0040(9) -0.0076(8) 0.0011(9)
C7 0.0532(11) 0.0623(13) 0.0340(10) 0.0033(9) -0.0027(8) 0.0119(10)
C8 0.0535(12) 0.0641(14) 0.0458(11) 0.0139(10) 0.0084(9) 0.0036(11)
C9 0.0444(10) 0.0560(12) 0.0441(10) 0.0028(9) -0.0007(8) -0.0058(9)
C10 0.0376(9) 0.0368(9) 0.0406(9) -0.0054(8) 0.0038(7) -0.0024(8)
C11 0.0350(9) 0.0322(9) 0.0348(9) -0.0054(7) 0.0041(7) 0.0015(7)
C12 0.0444(10) 0.0423(10) 0.0424(10) 0.0049(8) 0.0092(8) 0.0031(8)
C13 0.0446(11) 0.0557(13) 0.0470(11) 0.0036(9) 0.0020(9) 0.0132(9)
C14 0.0343(9) 0.0590(13) 0.0545(12) -0.0072(10) 0.0064(8) 0.0052(9)
C15 0.0448(11) 0.0444(11) 0.0530(11) -0.0005(9) 0.0181(9) 0.0018(9)
C16 0.0428(10) 0.0420(10) 0.0368(9) 0.0011(8) 0.0068(8) 0.0065(8)
C17 0.0484(11) 0.0404(10) 0.0419(10) -0.0003(8) 0.0040(8) -0.0022(9)
C18 0.0495(11) 0.0424(11) 0.0460(11) -0.0078(9) 0.0070(8) -0.0122(9)
O19 0.1245(16) 0.0479(10) 0.0812(12) -0.0127(8) 0.0161(11) -0.0304(10)
C20 0.0980(19) 0.0821(18) 0.0563(14) -0.0304(13) 0.0249(13) -0.0375(15)
C21 0.0503(13) 0.107(2) 0.0917(19) -0.0375(17) -0.0174(12) -0.0101(14)
O22 0.1208(14) 0.0513(9) 0.0444(8) 0.0018(7) 0.0192(8) -0.0278(9)
C23 0.0345(9) 0.0371(9) 0.0309(8) -0.0065(7) 0.0014(7) -0.0034(8)
C24 0.0398(10) 0.0454(11) 0.0372(9) -0.0069(8) 0.0042(7) 0.0008(8)
C25 0.0385(10) 0.0604(13) 0.0421(10) -0.0148(10) 0.0113(8) -0.0040(9)
C26 0.0568(12) 0.0572(13) 0.0382(10) -0.0046(9) 0.0145(9) -0.0138(10)
C27 0.0564(12) 0.0517(12) 0.0383(10) 0.0040(9) 0.0073(8) -0.0024(10)
C28 0.0396(10) 0.0476(11) 0.0349(9) -0.0004(8) 0.0029(7) 0.0009(8)

loop_
_atom_type_symbol
_atom_type_scat_dispersion_real
_atom_type_scat_dispersion_imag
_atom_type_scat_Cromer_Mann_a1
_atom_type_scat_Cromer_Mann_b1
_atom_type_scat_Cromer_Mann_a2
_atom_type_scat_Cromer_Mann_b2
_atom_type_scat_Cromer_Mann_a3
_atom_type_scat_Cromer_Mann_b3
_atom_type_scat_Cromer_Mann_a4
_atom_type_scat_Cromer_Mann_b4
_atom_type_scat_Cromer_Mann_c
_atom_type_scat_source
C 0.0033 0.0016 2.3100 20.8439 1.0200 10.2075 1.5886 0.5687 0.8650 51.6512 0.2156 'International Tables Vol C 4.2.6.8 and 6.1.1.4'
H 0.0000 0.0000 0.4930 10.5109 0.3229 26.1257 0.1402 3.1424 0.0408 57.7998 0.0030 'International Tables Vol C 4.2.6.8 and 6.1.1.4'
N 0.0061 0.0033 12.2126 0.0057 3.1322 9.8933 2.0125 28.9975 1.1663 0.5826 -11.5290 'International Tables Vol C 4.2.6.8 and 6.1.1.4'
O 0.0106 0.0060 3.0485 13.2771 2.2868 5.7011 1.5463 0.3239 0.8670 32.9089 0.2508 'International Tables Vol C 4.2.6.8 and 6.1.1.4'

loop_
_geom_angle_atom_site_label_1
_geom_angle_site_symmetry_1
_geom_angle_atom_site_label_2
_geom_angle_site_symmetry_2
_geom_angle_atom_site_label_3
_geom_angle_site_symmetry_3
_geom_angle
_geom_angle_publ_flag
N2 . C1 . C17 . 108.18(14) yes
N2 . C1 . C23 . 114.57(13) yes
C17 . C1 . C23 . 115.54(15) yes
N2 . C1 . H11 . 104.6 no
C17 . C1 . H11 . 104.8 no
C23 . C1 . H11 . 108.2 no
C1 . N2 . C3 . 113.98(13) yes
C1 . N2 . C10 . 111.78(13) yes
C3 . N2 . C10 . 112.21(14) yes
N2 . C3 . C4 . 112.71(14) yes
N2 . C3 . H31 . 105.9 no
C4 . C3 . H31 . 109.2 no
N2 . C3 . H32 . 108.7 no
C4 . C3 . H32 . 109.2 no
H31 . C3 . H32 . 111.2 no
C3 . C4 . C5 . 119.62(16) yes
C3 . C4 . C9 . 122.12(16) yes
C5 . C4 . C9 . 118.24(16) yes
C4 . C5 . C6 . 120.97(18) yes
C4 . C5 . H51 . 118.0 no
C6 . C5 . H51 . 121.0 no
C5 . C6 . C7 . 120.16(18) yes
C5 . C6 . H61 . 119.8 no
C7 . C6 . H61 . 120.1 no
C6 . C7 . C8 . 119.58(18) yes
C6 . C7 . H71 . 120.8 no
C8 . C7 . H71 . 119.6 no
C7 . C8 . C9 . 120.28(19) yes
C7 . C8 . H81 . 119.2 no
C9 . C8 . H81 . 120.5 no
C8 . C9 . C4 . 120.76(19) yes
C8 . C9 . H91 . 120.5 no
C4 . C9 . H91 . 118.8 no
N2 . C10 . C11 . 111.21(14) yes
N2 . C10 . H101 . 109.2 no
C11 . C10 . H101 . 110.2 no
N2 . C10 . H102 . 107.3 no
C11 . C10 . H102 . 109.2 no
H101 . C10 . H102 . 109.6 no
C10 . C11 . C12 . 121.73(16) yes
C10 . C11 . C16 . 120.11(15) yes
C12 . C11 . C16 . 118.16(16) yes
C11 . C12 . C13 . 121.07(17) yes
C11 . C12 . H121 . 118.0 no
C13 . C12 . H121 . 121.0 no
C12 . C13 . C14 . 119.91(18) yes
C12 . C13 . H131 . 120.4 no
C14 . C13 . H131 . 119.7 no
C13 . C14 . C15 . 119.80(18) yes
C13 . C14 . H141 . 119.5 no
C15 . C14 . H141 . 120.7 no
C14 . C15 . C16 . 120.18(18) yes
C14 . C15 . H151 . 120.8 no
C16 . C15 . H151 . 119.1 no
C11 . C16 . C15 . 120.88(17) yes
C11 . C16 . H161 . 119.1 no
C15 . C16 . H161 . 120.0 no
C1 . C17 . C18 . 115.66(16) yes
C1 . C17 . O22 . 107.83(15) yes
C18 . C17 . O22 . 106.00(15) yes
C1 . C17 . H171 . 108.8 no
C18 . C17 . H171 . 108.3 no
O22 . C17 . H171 . 110.1 no
C17 . C18 . O19 . 105.89(16) yes
C17 . C18 . C20 . 112.41(17) yes
O19 . C18 . C20 . 104.12(18) yes
C17 . C18 . C21 . 112.23(17) yes
O19 . C18 . C21 . 109.25(19) yes
C20 . C18 . C21 . 112.4(2) yes
C18 . O19 . H191 . 105.0 no
C18 . C20 . H201 . 107.3 no
C18 . C20 . H202 . 106.6 no
H201 . C20 . H202 . 110.9 no
C18 . C20 . H203 . 108.0 no
H201 . C20 . H203 . 112.1 no
H202 . C20 . H203 . 111.6 no
C18 . C21 . H211 . 106.3 no
C18 . C21 . H212 . 106.6 no
H211 . C21 . H212 . 111.6 no
C18 . C21 . H213 . 107.9 no
H211 . C21 . H213 . 111.6 no
H212 . C21 . H213 . 112.6 no
C17 . O22 . H221 . 106.1 no
C1 . C23 . C24 . 123.34(16) yes
C1 . C23 . C28 . 118.95(15) yes
C24 . C23 . C28 . 117.65(16) yes
C23 . C24 . C25 . 120.63(18) yes
C23 . C24 . H241 . 119.0 no
C25 . C24 . H241 . 120.4 no
C24 . C25 . C26 . 120.48(18) yes
C24 . C25 . H251 . 120.0 no
C26 . C25 . H251 . 119.5 no
C25 . C26 . C27 . 119.41(18) yes
C25 . C26 . H261 . 120.3 no
C27 . C26 . H261 . 120.3 no
C26 . C27 . C28 . 120.35(19) yes
C26 . C27 . H271 . 119.6 no
C28 . C27 . H271 . 120.1 no
C23 . C28 . C27 . 121.48(18) yes
C23 . C28 . H281 . 119.2 no
C27 . C28 . H281 . 119.4 no

loop_
_geom_bond_atom_site_label_1
_geom_bond_site_symmetry_1
_geom_bond_atom_site_label_2
_geom_bond_site_symmetry_2
_geom_bond_distance
_geom_bond_publ_flag
C1 . N2 . 1.493(2) yes
C1 . C17 . 1.538(3) yes
C1 . C23 . 1.516(2) yes
C1 . H11 . 1.026 no
N2 . C3 . 1.474(2) yes
N2 . C10 . 1.475(2) yes
C3 . C4 . 1.515(2) yes
C3 . H31 . 1.012 no
C3 . H32 . 1.016 no
C4 . C5 . 1.387(2) yes
C4 . C9 . 1.383(3) yes
C5 . C6 . 1.386(3) yes
C5 . H51 . 0.984 no
C6 . C7 . 1.371(3) yes
C6 . H61 . 0.982 no
C7 . C8 . 1.379(3) yes
C7 . H71 . 0.975 no
C8 . C9 . 1.386(3) yes
C8 . H81 . 0.965 no
C9 . H91 . 0.966 no
C10 . C11 . 1.513(2) yes
C10 . H101 . 1.006 no
C10 . H102 . 1.015 no
C11 . C12 . 1.386(2) yes
C11 . C16 . 1.389(2) yes
C12 . C13 . 1.387(3) yes
C12 . H121 . 0.963 no
C13 . C14 . 1.372(3) yes
C13 . H131 . 0.982 no
C14 . C15 . 1.383(3) yes
C14 . H141 . 0.975 no
C15 . C16 . 1.378(3) yes
C15 . H151 . 0.972 no
C16 . H161 . 0.974 no
C17 . C18 . 1.539(3) yes
C17 . O22 . 1.428(2) yes
C17 . H171 . 1.020 no
C18 . O19 . 1.437(3) yes
C18 . C20 . 1.504(3) yes
C18 . C21 . 1.505(3) yes
O19 . H191 . 0.870 no
C20 . H201 . 0.983 no
C20 . H202 . 0.987 no
C20 . H203 . 0.996 no
C21 . H211 . 0.984 no
C21 . H212 . 0.969 no
C21 . H213 . 0.980 no
O22 . H221 . 0.861 no
C23 . C24 . 1.397(2) yes
C23 . C28 . 1.391(2) yes
C24 . C25 . 1.390(3) yes
C24 . H241 . 0.991 no
C25 . C26 . 1.380(3) yes
C25 . H251 . 0.987 no
C26 . C27 . 1.376(3) yes
C26 . H261 . 0.973 no
C27 . C28 . 1.380(3) yes
C27 . H271 . 0.978 no
C28 . H281 . 0.968 no

loop_
_geom_hbond_atom_site_label_D
_geom_hbond_site_symmetry_D
_geom_hbond_atom_site_label_H
_geom_hbond_site_symmetry_H
_geom_hbond_atom_site_label_A
_geom_hbond_site_symmetry_A
_geom_hbond_angle_DHA
_geom_hbond_distance_DH
_geom_hbond_distance_HA
_geom_hbond_distance_DA
_geom_hbond_publ_flag
O22 . H221 . N2 . 126.0 0.861 1.996 2.598 yes
